data_4315729
loop_
_publ_author_name
'Kibong Kim'
'Changbum Jo'
'Shanmugam Easwaramoorthi'
'Jooyoung Sung'
'Dong Ho Kim'
'David G. Churchill'

_publ_section_title
;
 Crystallographic, Photophysical, NMR Spectroscopic and Reactivity
 Manifestations of the "8-Heteroaryl Effect" in
 4,4-Difluoro-8-(C4H3X)-4-bora-3a,4a-diaza-s-indacene (X= O, S, Se)
 (BODIPY) Systems
;
_journal_name_full 'Inorganic Chemistry'
_journal_page_first 4881
_journal_page_last 4894
_journal_paper_doi 10.1021/ic902467h
_journal_volume 49
_journal_year 2010
_chemical_formula_moiety 'C13 H9 B F2 N2 O'
_chemical_formula_sum 'C13 H9 B F2 N2 O'
_chemical_formula_weight 258.03
_chemical_name_systematic
;
 ?
;
_space_group_IT_number 9
_symmetry_cell_setting monoclinic
_symmetry_space_group_name_Hall 'C -2yc'
_symmetry_space_group_name_H-M 'C 1 c 1'
_atom_sites_solution_hydrogens geom
_atom_sites_solution_primary direct
_atom_sites_solution_secondary difmap
_audit_creation_method SHELXL-97
_cell_angle_alpha 90.000(5)
_cell_angle_beta 113.720(5)
_cell_angle_gamma 90.000(5)
_cell_formula_units_Z 4
_cell_length_a 17.064(5)
_cell_length_b 9.872(5)
_cell_length_c 7.399(5)
_cell_measurement_temperature 293(2)
_cell_volume 1141.1(10)
_computing_structure_refinement 'SHELXL-97 (Sheldrick, 2008)'
_diffrn_ambient_temperature 293(2)
_diffrn_measured_fraction_theta_full 0.920
_diffrn_measured_fraction_theta_max 0.920
_diffrn_radiation_monochromator graphite
_diffrn_radiation_source 'fine-focus sealed tube'
_diffrn_radiation_type MoK\a
_diffrn_radiation_wavelength 0.71073
_diffrn_reflns_av_R_equivalents 0.0503
_diffrn_reflns_av_sigmaI/netI 0.0792
_diffrn_reflns_limit_h_max 20
_diffrn_reflns_limit_h_min -20
_diffrn_reflns_limit_k_max 11
_diffrn_reflns_limit_k_min -11
_diffrn_reflns_limit_l_max 9
_diffrn_reflns_limit_l_min -8
_diffrn_reflns_number 6003
_diffrn_reflns_theta_full 25.85
_diffrn_reflns_theta_max 25.85
_diffrn_reflns_theta_min 2.44
_exptl_absorpt_coefficient_mu 0.118
_exptl_crystal_density_diffrn 1.502
_exptl_crystal_density_method 'not measured'
_exptl_crystal_F_000 528
_refine_diff_density_max 0.277
_refine_diff_density_min -0.462
_refine_diff_density_rms 0.073
_refine_ls_abs_structure_details 'Flack H D (1983), Acta Cryst. A39, 876-881'
_refine_ls_abs_structure_Flack 1.6(15)
_refine_ls_extinction_method none
_refine_ls_goodness_of_fit_ref 1.050
_refine_ls_hydrogen_treatment mixed
_refine_ls_matrix_type full
_refine_ls_number_parameters 172
_refine_ls_number_reflns 1807
_refine_ls_number_restraints 2
_refine_ls_restrained_S_all 1.049
_refine_ls_R_factor_all 0.0881
_refine_ls_R_factor_gt 0.0558
_refine_ls_shift/su_max 0.000
_refine_ls_shift/su_mean 0.000
_refine_ls_structure_factor_coef Fsqd
_refine_ls_weighting_details 'calc w=1/[\s^2^(Fo^2^)+(0.0694P)^2^+0.0000P] where P=(Fo^2^+2Fc^2^)/3'
_refine_ls_weighting_scheme calc
_refine_ls_wR_factor_gt 0.1164
_refine_ls_wR_factor_ref 0.1314
_reflns_number_gt 1344
_reflns_number_total 1807
_reflns_threshold_expression >2\s(I)
_cod_data_source_file ic902467h_si_004.cif
_cod_data_source_block 2009_09_24b_0m
_cod_depositor_comments
;
The following automatic conversions were performed:

'_symmetry_cell_setting' value 'Monoclinic' changed to 'monoclinic'
according to the built-in table from CIF Core dictionary named
'cif_core.dic' version 2.4.1 from 2010-06-29.

Automatic conversion script
Id: cif_fix_values 1646 2011-03-28 12:23:43Z adriana 
;
_cod_database_code 4315729

loop_
_symmetry_equiv_pos_as_xyz
'x, y, z'
'x, -y, z+1/2'
'x+1/2, y+1/2, z'
'x+1/2, -y+1/2, z+1/2'

loop_
_atom_site_label
_atom_site_type_symbol
_atom_site_fract_x
_atom_site_fract_y
_atom_site_fract_z
_atom_site_U_iso_or_equiv
_atom_site_adp_type
_atom_site_occupancy
_atom_site_symmetry_multiplicity
_atom_site_calc_flag
_atom_site_refinement_flags
_atom_site_disorder_assembly
_atom_site_disorder_group
F2 F 0.15353(16) 0.3332(3) 0.8625(3) 0.0322(8) Uani 1 1 d . . .
F1 F 0.22265(17) 0.3311(3) 0.6565(4) 0.0365(8) Uani 1 1 d . . .
O1 O -0.0998(2) -0.2436(3) 0.2553(4) 0.0263(9) Uani 1 1 d . . .
N1 N 0.0707(2) 0.2918(4) 0.5175(5) 0.0206(10) Uani 1 1 d . . .
N2 N 0.1699(2) 0.1202(4) 0.7266(5) 0.0204(10) Uani 1 1 d . . .
C6 C 0.1086(3) 0.0195(5) 0.6380(6) 0.0176(11) Uani 1 1 d . . .
C11 C -0.1275(3) -0.0358(5) 0.3344(6) 0.0214(12) Uani 1 1 d . . .
H007 H -0.1568 0.0401 0.3485 0.026 Uiso 1 1 calc R . .
C10 C -0.0368(3) -0.0506(5) 0.3974(6) 0.0190(12) Uani 1 1 d . . .
C5 C 0.0277(3) 0.0545(5) 0.4908(6) 0.0153(11) Uani 1 1 d . . .
C7 C 0.1453(3) -0.1063(5) 0.7239(6) 0.0194(12) Uani 1 1 d . . .
H010 H 0.1188 -0.1906 0.6940 0.023 Uiso 1 1 calc R . .
C4 C 0.0100(3) 0.1904(4) 0.4287(7) 0.0173(11) Uani 1 1 d . . .
C1 C 0.0397(3) 0.4082(5) 0.4212(7) 0.0292(14) Uani 1 1 d . . .
H012 H 0.0678 0.4912 0.4503 0.035 Uiso 1 1 calc R . .
C9 C 0.2400(3) 0.0586(5) 0.8592(6) 0.0236(12) Uani 1 1 d . . .
H013 H 0.2900 0.1030 0.9395 0.028 Uiso 1 1 calc R . .
C2 C -0.0409(3) 0.3862(5) 0.2714(7) 0.0266(13) Uani 1 1 d . . .
H014 H -0.0755 0.4509 0.1845 0.032 Uiso 1 1 calc R . .
C12 C -0.1610(3) -0.1536(5) 0.2516(7) 0.0280(13) Uani 1 1 d . . .
H015 H -0.2193 -0.1723 0.1975 0.034 Uiso 1 1 calc R . .
C3 C -0.0598(3) 0.2510(5) 0.2755(7) 0.0236(12) Uani 1 1 d . . .
H016 H -0.1097 0.2076 0.1922 0.028 Uiso 1 1 calc R . .
C13 C -0.0231(3) -0.1776(5) 0.3467(6) 0.0203(12) Uani 1 1 d . . .
H017 H 0.0303 -0.2144 0.3704 0.024 Uiso 1 1 calc R . .
C8 C 0.2270(3) -0.0808(5) 0.8590(6) 0.0227(12) Uani 1 1 d . . .
H018 H 0.2663 -0.1446 0.9361 0.027 Uiso 1 1 calc R . .
B1 B 0.1570(3) 0.2739(6) 0.6940(8) 0.0231(14) Uani 1 1 d . . .

loop_
_atom_site_aniso_label
_atom_site_aniso_U_11
_atom_site_aniso_U_22
_atom_site_aniso_U_33
_atom_site_aniso_U_23
_atom_site_aniso_U_13
_atom_site_aniso_U_12
F2 0.0284(17) 0.0302(18) 0.0255(16) -0.0095(13) -0.0020(13) 0.0015(13)
F1 0.0182(15) 0.0313(18) 0.054(2) 0.0020(15) 0.0086(14) -0.0038(14)
O1 0.0234(19) 0.023(2) 0.028(2) -0.0010(16) 0.0052(16) -0.0081(17)
N1 0.018(2) 0.016(2) 0.024(2) -0.0005(18) 0.0035(18) 0.0038(18)
N2 0.020(2) 0.025(3) 0.014(2) -0.0019(17) 0.0047(18) 0.001(2)
C6 0.016(2) 0.019(3) 0.018(2) -0.002(2) 0.006(2) -0.004(2)
C11 0.017(3) 0.018(3) 0.025(3) 0.005(2) 0.004(2) 0.003(2)
C10 0.014(3) 0.024(3) 0.015(2) 0.006(2) 0.001(2) 0.004(2)
C5 0.019(3) 0.014(3) 0.017(2) 0.003(2) 0.011(2) 0.000(2)
C7 0.019(3) 0.022(3) 0.015(3) -0.001(2) 0.005(2) 0.000(2)
C4 0.017(2) 0.012(3) 0.021(2) -0.003(2) 0.005(2) -0.003(2)
C1 0.025(3) 0.022(3) 0.034(3) -0.003(3) 0.005(3) 0.000(2)
C9 0.013(2) 0.031(3) 0.024(3) -0.009(2) 0.004(2) 0.001(2)
C2 0.027(3) 0.015(3) 0.028(3) 0.004(2) 0.000(2) -0.001(2)
C12 0.019(3) 0.033(3) 0.025(3) 0.004(2) 0.002(2) -0.011(2)
C3 0.017(3) 0.022(3) 0.025(3) -0.001(2) 0.002(2) 0.001(2)
C13 0.021(3) 0.019(3) 0.017(2) -0.002(2) 0.003(2) -0.006(2)
C8 0.016(3) 0.024(3) 0.022(3) 0.004(2) 0.001(2) 0.011(2)
B1 0.016(3) 0.020(3) 0.026(3) -0.008(3) 0.000(3) -0.011(3)

loop_
_atom_type_symbol
_atom_type_description
_atom_type_scat_dispersion_real
_atom_type_scat_dispersion_imag
_atom_type_scat_source
H H 0.0000 0.0000 'International Tables Vol C Tables 4.2.6.8 and 6.1.1.4'
C C 0.0033 0.0016 'International Tables Vol C Tables 4.2.6.8 and 6.1.1.4'
N N 0.0061 0.0033 'International Tables Vol C Tables 4.2.6.8 and 6.1.1.4'
O O 0.0106 0.0060 'International Tables Vol C Tables 4.2.6.8 and 6.1.1.4'
F F 0.0171 0.0103 'International Tables Vol C Tables 4.2.6.8 and 6.1.1.4'
B B 0.0013 0.0007 'International Tables Vol C Tables 4.2.6.8 and 6.1.1.4'

loop_
_geom_angle_atom_site_label_1
_geom_angle_atom_site_label_2
_geom_angle_atom_site_label_3
_geom_angle
_geom_angle_site_symmetry_1
_geom_angle_site_symmetry_3
_geom_angle_publ_flag
C12 O1 C13 105.7(4) . . ?
C1 N1 C4 107.7(4) . . ?
C1 N1 B1 126.0(4) . . ?
C4 N1 B1 126.3(4) . . ?
C9 N2 C6 107.3(4) . . ?
C9 N2 B1 126.0(4) . . ?
C6 N2 B1 126.5(4) . . ?
N2 C6 C5 120.0(4) . . ?
N2 C6 C7 107.5(4) . . ?
C5 C6 C7 132.5(4) . . ?
C12 C11 C10 105.6(4) . . ?
C13 C10 C11 106.7(4) . . ?
C13 C10 C5 127.1(4) . . ?
C11 C10 C5 126.1(4) . . ?
C4 C5 C6 119.9(4) . . ?
C4 C5 C10 119.8(4) . . ?
C6 C5 C10 120.3(4) . . ?
C8 C7 C6 107.5(5) . . ?
N1 C4 C3 107.6(4) . . ?
N1 C4 C5 120.4(4) . . ?
C3 C4 C5 132.0(4) . . ?
N1 C1 C2 109.9(4) . . ?
N2 C9 C8 110.5(4) . . ?
C3 C2 C1 107.4(4) . . ?
C11 C12 O1 112.1(4) . . ?
C2 C3 C4 107.5(4) . . ?
C10 C13 O1 109.9(4) . . ?
C7 C8 C9 107.2(4) . . ?
F1 B1 F2 109.7(4) . . ?
F1 B1 N1 111.2(4) . . ?
F2 B1 N1 109.8(4) . . ?
F1 B1 N2 111.1(4) . . ?
F2 B1 N2 109.1(4) . . ?
N1 B1 N2 105.9(4) . . ?

loop_
_geom_bond_atom_site_label_1
_geom_bond_atom_site_label_2
_geom_bond_distance
_geom_bond_site_symmetry_2
_geom_bond_publ_flag
F2 B1 1.401(6) . ?
F1 B1 1.378(6) . ?
O1 C12 1.363(6) . ?
O1 C13 1.372(5) . ?
N1 C1 1.343(6) . ?
N1 C4 1.399(5) . ?
N1 B1 1.536(6) . ?
N2 C9 1.349(5) . ?
N2 C6 1.399(5) . ?
N2 B1 1.538(7) . ?
C6 C5 1.415(6) . ?
C6 C7 1.421(6) . ?
C11 C12 1.331(6) . ?
C11 C10 1.432(6) . ?
C10 C13 1.355(6) . ?
C10 C5 1.469(6) . ?
C5 C4 1.411(6) . ?
C7 C8 1.373(5) . ?
C4 C3 1.405(6) . ?
C1 C2 1.393(7) . ?
C9 C8 1.394(7) . ?
C2 C3 1.377(7) . ?
